data_1553771
loop_
_publ_author_name
'Liang, Dong-Dong'
'Wang, Mei-Xiang'

_publ_section_title
;
 Synthesis and conformational structure of hydrazo-bridged homo
 calix[2]pyridine[2]triazines
;
_journal_issue 7
_journal_name_full 'Organic Chemistry Frontiers'
_journal_page_first 1425
_journal_paper_doi 10.1039/C7QO00221A
_journal_volume 4
_journal_year 2017
_chemical_formula_moiety 'C32 H48 N16 O2, 2(C H2 Cl2)'
_chemical_formula_sum 'C34 H52 Cl4 N16 O2'
_chemical_formula_weight 858.71
_space_group_crystal_system triclinic
_space_group_IT_number 2
_space_group_name_Hall '-P 1'
_space_group_name_H-M_alt 'P -1'
_atom_sites_solution_hydrogens geom
_atom_sites_solution_primary direct
_audit_creation_date 2015-06-05
_audit_creation_method
;
Olex2 1.2
(compiled 2015.01.26 svn.r3150 for OlexSys, GUI svn.r4998)
;
_audit_update_record
;
2017-03-20 deposited with the CCDC.
2017-04-28 downloaded from the CCDC.
;
_cell_angle_alpha 87.078(8)
_cell_angle_beta 78.302(9)
_cell_angle_gamma 68.651(6)
_cell_formula_units_Z 2
_cell_length_a 9.8942(18)
_cell_length_b 11.644(2)
_cell_length_c 20.487(4)
_cell_measurement_reflns_used 6274
_cell_measurement_temperature 173.1500
_cell_measurement_theta_max 27.4799
_cell_measurement_theta_min 2.0309
_cell_volume 2152.0(7)
_computing_cell_refinement 'CrystalClear (Rigaku Inc., 2007)'
_computing_data_collection 'CrystalClear (Rigaku Inc., 2007)'
_computing_data_reduction 'CrystalClear (Rigaku Inc., 2007)'
_computing_molecular_graphics 'Olex2 (Dolomanov et al., 2009)'
_computing_publication_material 'CIFTAB (Sheldrick, 2013)'
_computing_structure_refinement 'SHELXL (Sheldrick, 2014)'
_computing_structure_solution
;
'SHELXT (Sheldrick, 2014)'
;
_diffrn_ambient_temperature 173.1500
_diffrn_detector_area_resol_mean 28.5714
_diffrn_measured_fraction_theta_full 0.996
_diffrn_measured_fraction_theta_max 0.992
_diffrn_measurement_details
;
scan:
	Number of images: 360
	           Slice: -110.0000 - 70.0000
	     Image width: 0.5000
	        Exp time: 5.0000
	   Rotation axis: Omega
	           Omega: 0.0000
	             Chi: 45.0000
	             Phi: 0.0000
	             XTD: 40.0998
	          2theta: -20.1773
scan:
	Number of images: 360
	           Slice: -110.0000 - 70.0000
	     Image width: 0.5000
	        Exp time: 5.0000
	   Rotation axis: Omega
	           Omega: 0.0000
	             Chi: 45.0000
	             Phi: 90.0000
	             XTD: 40.0998
	          2theta: -20.1773
scan:
	Number of images: 360
	           Slice: -110.0000 - 70.0000
	     Image width: 0.5000
	        Exp time: 5.0000
	   Rotation axis: Omega
	           Omega: 0.0000
	             Chi: 45.0000
	             Phi: 180.0000
	             XTD: 40.0998
	          2theta: -20.1773
;
_diffrn_measurement_device
;
Saturn724+ (2x2 bin mode)
;
_diffrn_measurement_device_details
;
AFC10: Fixed Chi 2 circle
;
_diffrn_measurement_device_type 'Saturn724+ CCD'
_diffrn_measurement_method '\w scans at fixed \c = 45\%'
_diffrn_orient_matrix_type d*Trek
_diffrn_orient_matrix_UB_11 0.0179
_diffrn_orient_matrix_UB_12 0.0228
_diffrn_orient_matrix_UB_13 0.1068
_diffrn_orient_matrix_UB_21 -0.0106
_diffrn_orient_matrix_UB_22 -0.0906
_diffrn_orient_matrix_UB_23 -0.0134
_diffrn_orient_matrix_UB_31 0.0466
_diffrn_orient_matrix_UB_32 -0.0042
_diffrn_orient_matrix_UB_33 -0.0171
_diffrn_radiation_detector CCD
_diffrn_radiation_monochromator 'Graphite Monochromator'
_diffrn_radiation_type MoK\a
_diffrn_radiation_wavelength 0.71073
_diffrn_reflns_av_R_equivalents 0.0379
_diffrn_reflns_av_unetI/netI 0.0392
_diffrn_reflns_Laue_measured_fraction_full 0.996
_diffrn_reflns_Laue_measured_fraction_max 0.992
_diffrn_reflns_limit_h_max 12
_diffrn_reflns_limit_h_min -12
_diffrn_reflns_limit_k_max 15
_diffrn_reflns_limit_k_min -15
_diffrn_reflns_limit_l_max 26
_diffrn_reflns_limit_l_min -26
_diffrn_reflns_number 27462
_diffrn_reflns_point_group_measured_fraction_full 0.996
_diffrn_reflns_point_group_measured_fraction_max 0.992
_diffrn_reflns_theta_full 26.000
_diffrn_reflns_theta_max 27.492
_diffrn_reflns_theta_min 2.031
_diffrn_source 'Sealed Tube'
_diffrn_source_current 30.0000
_diffrn_source_power 1.5000
_diffrn_source_voltage 50.0000
_exptl_absorpt_coefficient_mu 0.327
_exptl_absorpt_correction_T_max 1.0000
_exptl_absorpt_correction_T_min 0.8343
_exptl_absorpt_correction_type multi-scan
_exptl_absorpt_process_details 'CrystalClear (Rigaku Inc., 2007)'
_exptl_crystal_colour Colorless
_exptl_crystal_density_diffrn 1.325
_exptl_crystal_description block
_exptl_crystal_F_000 904
_exptl_crystal_size_max 0.51
_exptl_crystal_size_mid 0.37
_exptl_crystal_size_min 0.22
_refine_diff_density_max 1.772
_refine_diff_density_min -1.583
_refine_diff_density_rms 0.099
_refine_ls_extinction_method none
_refine_ls_goodness_of_fit_ref 1.120
_refine_ls_hydrogen_treatment constr
_refine_ls_matrix_type full
_refine_ls_number_parameters 515
_refine_ls_number_reflns 9798
_refine_ls_number_restraints 0
_refine_ls_restrained_S_all 1.120
_refine_ls_R_factor_all 0.1208
_refine_ls_R_factor_gt 0.1118
_refine_ls_shift/su_max 0.001
_refine_ls_shift/su_mean 0.000
_refine_ls_structure_factor_coef Fsqd
_refine_ls_weighting_details 'w=1/[\s^2^(Fo^2^)+(0.1659P)^2^+3.2026P] where P=(Fo^2^+2Fc^2^)/3'
_refine_ls_weighting_scheme calc
_refine_ls_wR_factor_gt 0.3058
_refine_ls_wR_factor_ref 0.3152
_reflns_Friedel_coverage 0.000
_reflns_number_gt 8741
_reflns_number_total 9798
_reflns_threshold_expression 'I > 2\s(I)'
_cod_data_source_file c7qo00221a2.cif
_cod_data_source_block sa4166
_cod_original_cell_volume 2151.9(8)
_cod_database_code 1553771
_shelx_space_group_comment
;
The symmetry employed for this shelxl refinement is uniquely defined
by the following loop, which should always be used as a source of
symmetry information in preference to the above space-group names.
They are only intended as comments.
;
_diffrn_number_total 9806
_olex2_refinement_description
;
1. Fixed Uiso
 At 1.2 times of:
  All C(H) groups, All C(H,H) groups
 At 1.5 times of:
  All C(H,H,H) groups
2.a Secondary CH2 refined with riding coordinates:
 C2(H2A,H2B), C3(H3A,H3B), C4(H4A,H4B), C20(H20A,H20B), C21(H21A,H21B),
 C22(H22A,H22B), C34(H34A,H34B), C33(H33A,H33B)
2.b Aromatic/amide H refined with riding coordinates:
 C12(H12), C13(H13), C14(H14), C27(H27), C28(H28), C29(H29)
2.c Idealised Me refined as rotating group:
 C1(H1A,H1B,H1C), C8(H8A,H8B,H8C), C9(H9A,H9B,H9C), C15(H15A,H15B,H15C),
 C16(H16A,H16B,H16C), C23(H23A,H23B,H23C), C24(H24A,H24B,H24C), C25(H25A,H25B,
 H25C), C31(H31A,H31B,H31C), C32(H32A,H32B,H32C)
;
_shelx_shelxl_version_number 2014/7
_olex2_submission_special_instructions 'No special instructions were received'

loop_
_space_group_symop_operation_xyz
'x, y, z'
'-x, -y, -z'

loop_
_atom_site_label
_atom_site_type_symbol
_atom_site_fract_x
_atom_site_fract_y
_atom_site_fract_z
_atom_site_U_iso_or_equiv
_atom_site_adp_type
_atom_site_occupancy
_atom_site_site_symmetry_order
_atom_site_calc_flag
_atom_site_refinement_flags_posn
O1 O 0.0145(3) 0.7201(2) 0.69215(11) 0.0310(5) Uani 1 1 d .
O2 O 0.9957(3) 0.3765(2) 0.06996(14) 0.0412(6) Uani 1 1 d .
N00K N 0.0710(3) 0.7532(3) 0.40379(14) 0.0351(6) Uani 1 1 d .
N1 N 0.0061(3) 0.7218(3) 0.58105(14) 0.0292(6) Uani 1 1 d .
N2 N 0.1742(3) 0.7875(3) 0.62386(13) 0.0290(6) Uani 1 1 d .
N3 N 0.1784(3) 0.7912(3) 0.50596(14) 0.0293(6) Uani 1 1 d .
N4 N 0.3404(3) 0.8503(3) 0.54922(15) 0.0331(6) Uani 1 1 d .
N5 N 0.4017(3) 0.8721(3) 0.48485(15) 0.0335(6) Uani 1 1 d .
N6 N 0.5649(3) 0.7989(2) 0.38566(14) 0.0271(5) Uani 1 1 d .
N7 N 0.7324(3) 0.7441(3) 0.28661(14) 0.0316(6) Uani 1 1 d .
N8 N 0.8462(3) 0.6557(3) 0.24472(14) 0.0318(6) Uani 1 1 d .
N9 N 0.9309(3) 0.5146(3) 0.15693(14) 0.0310(6) Uani 1 1 d .
N10 N 0.7559(3) 0.4553(3) 0.11623(15) 0.0334(6) Uani 1 1 d .
N11 N 0.6724(3) 0.6099(3) 0.20328(14) 0.0304(6) Uani 1 1 d .
N12 N 0.5081(3) 0.5513(3) 0.16160(16) 0.0383(7) Uani 1 1 d .
N13 N 0.3931(3) 0.6376(3) 0.20415(15) 0.0352(6) Uani 1 1 d .
N14 N 0.2462(3) 0.6899(3) 0.30789(14) 0.0290(6) Uani 1 1 d .
N15 N 0.0116(3) 0.7293(3) 0.46830(14) 0.0339(6) Uani 1 1 d .
C1 C -0.2918(6) 0.8827(6) 0.8161(3) 0.0691(14) Uani 1 1 d .
H1A H -0.2013 0.8223 0.8249 0.104 Uiso 1 1 calc GR
H1B H -0.3719 0.8542 0.8321 0.104 Uiso 1 1 calc GR
H1C H -0.3110 0.9591 0.8384 0.104 Uiso 1 1 calc GR
C2 C -0.2778(5) 0.9020(4) 0.7423(2) 0.0574(12) Uani 1 1 d .
H2A H -0.1949 0.9287 0.7264 0.069 Uiso 1 1 calc R
H2B H -0.3666 0.9677 0.7343 0.069 Uiso 1 1 calc R
C3 C -0.2549(4) 0.7881(4) 0.7022(2) 0.0474(10) Uani 1 1 d .
H3A H -0.3374 0.7612 0.7183 0.057 Uiso 1 1 calc R
H3B H -0.2561 0.8104 0.6559 0.057 Uiso 1 1 calc R
C4 C -0.1128(4) 0.6817(3) 0.70522(18) 0.0366(8) Uani 1 1 d .
H4A H -0.1206 0.6461 0.7490 0.044 Uiso 1 1 calc R
H4B H -0.0983 0.6186 0.6726 0.044 Uiso 1 1 calc R
C5 C 0.0647(3) 0.7440(3) 0.62923(16) 0.0268(6) Uani 1 1 d .
C6 C 0.2258(3) 0.8093(3) 0.56010(16) 0.0273(6) Uani 1 1 d .
C7 C 0.0678(3) 0.7482(3) 0.52026(16) 0.0281(6) Uani 1 1 d .
C8 C 0.3966(4) 0.8855(4) 0.6019(2) 0.0403(8) Uani 1 1 d .
H8A H 0.4995 0.8357 0.5983 0.060 Uiso 1 1 calc GR
H8B H 0.3421 0.8732 0.6444 0.060 Uiso 1 1 calc GR
H8C H 0.3854 0.9709 0.5980 0.060 Uiso 1 1 calc GR
C9 C 0.3169(4) 0.9866(3) 0.4559(2) 0.0417(9) Uani 1 1 d .
H9A H 0.2169 0.9909 0.4594 0.063 Uiso 1 1 calc GR
H9B H 0.3613 0.9882 0.4098 0.063 Uiso 1 1 calc GR
H9C H 0.3169 1.0558 0.4794 0.063 Uiso 1 1 calc GR
C10 C 0.5044(3) 0.7713(3) 0.44596(16) 0.0276(6) Uani 1 1 d .
C11 C 0.6688(3) 0.7072(3) 0.34670(16) 0.0257(6) Uani 1 1 d .
C12 C 0.7155(4) 0.5833(3) 0.36523(17) 0.0307(7) Uani 1 1 d .
H12 H 0.7860 0.5212 0.3365 0.037 Uiso 1 1 calc R
C13 C 0.6521(4) 0.5579(3) 0.42783(18) 0.0327(7) Uani 1 1 d .
H13 H 0.6802 0.4768 0.4420 0.039 Uiso 1 1 calc R
C14 C 0.5462(4) 0.6520(3) 0.47043(17) 0.0320(7) Uani 1 1 d .
H14 H 0.5053 0.6358 0.5133 0.038 Uiso 1 1 calc R
C15 C 0.6732(5) 0.8645(3) 0.25934(19) 0.0413(8) Uani 1 1 d .
H15A H 0.7531 0.8891 0.2370 0.062 Uiso 1 1 calc GR
H15B H 0.6131 0.9228 0.2947 0.062 Uiso 1 1 calc GR
H15C H 0.6140 0.8618 0.2281 0.062 Uiso 1 1 calc GR
C16 C 0.9951(4) 0.6494(4) 0.2471(2) 0.0396(8) Uani 1 1 d .
H16A H 1.0030 0.7283 0.2364 0.059 Uiso 1 1 calc GR
H16B H 1.0661 0.5883 0.2153 0.059 Uiso 1 1 calc GR
H16C H 1.0143 0.6277 0.2910 0.059 Uiso 1 1 calc GR
C17 C 0.8141(4) 0.5913(3) 0.19999(16) 0.0284(6) Uani 1 1 d .
C18 C 0.8911(4) 0.4527(3) 0.11697(17) 0.0315(7) Uani 1 1 d .
C19 C 0.6510(4) 0.5381(3) 0.16039(16) 0.0309(7) Uani 1 1 d .
C20 C 1.1417(4) 0.3848(4) 0.0571(2) 0.0459(9) Uani 1 1 d .
H20A H 1.1902 0.3532 0.0943 0.055 Uiso 1 1 calc R
H20B H 1.1336 0.4700 0.0510 0.055 Uiso 1 1 calc R
C21 C 1.2299(5) 0.3089(4) -0.0055(2) 0.0516(10) Uani 1 1 d .
H21A H 1.3201 0.3262 -0.0197 0.062 Uiso 1 1 calc R
H21B H 1.1729 0.3349 -0.0405 0.062 Uiso 1 1 calc R
C22 C 1.2709(6) 0.1710(4) 0.0023(2) 0.0597(12) Uani 1 1 d .
H22A H 1.1818 0.1527 0.0180 0.072 Uiso 1 1 calc R
H22B H 1.3330 0.1430 0.0353 0.072 Uiso 1 1 calc R
C23 C 1.3534(8) 0.1022(5) -0.0641(3) 0.086(2) Uani 1 1 d .
H23A H 1.2953 0.1345 -0.0976 0.129 Uiso 1 1 calc GR
H23B H 1.3700 0.0160 -0.0591 0.129 Uiso 1 1 calc GR
H23C H 1.4468 0.1130 -0.0771 0.129 Uiso 1 1 calc GR
C24 C 0.4661(5) 0.4827(4) 0.1166(2) 0.0485(10) Uani 1 1 d .
H24A H 0.4626 0.4074 0.1369 0.073 Uiso 1 1 calc GR
H24B H 0.5376 0.4638 0.0755 0.073 Uiso 1 1 calc GR
H24C H 0.3703 0.5317 0.1077 0.073 Uiso 1 1 calc GR
C25 C 0.3521(4) 0.7659(4) 0.18591(19) 0.0414(8) Uani 1 1 d .
H25A H 0.4154 0.8008 0.2006 0.062 Uiso 1 1 calc GR
H25B H 0.2511 0.8104 0.2067 0.062 Uiso 1 1 calc GR
H25C H 0.3626 0.7716 0.1384 0.062 Uiso 1 1 calc GR
C26 C 0.3565(4) 0.6029(3) 0.26924(17) 0.0306(7) Uani 1 1 d .
C27 C 0.4261(4) 0.4834(3) 0.2911(2) 0.0396(8) Uani 1 1 d .
H27 H 0.5033 0.4241 0.2633 0.048 Uiso 1 1 calc R
C28 C 0.3743(5) 0.4586(3) 0.3559(2) 0.0421(9) Uani 1 1 d .
H28 H 0.4191 0.3812 0.3726 0.051 Uiso 1 1 calc R
C29 C 0.2573(4) 0.5461(3) 0.39661(18) 0.0362(7) Uani 1 1 d .
H29 H 0.2214 0.5289 0.4401 0.043 Uiso 1 1 calc R
C30 C 0.1954(4) 0.6613(3) 0.36965(16) 0.0288(6) Uani 1 1 d .
C31 C 0.0170(5) 0.8798(4) 0.3827(2) 0.0448(9) Uani 1 1 d .
H31A H -0.0866 0.9051 0.3821 0.067 Uiso 1 1 calc GR
H31B H 0.0703 0.8860 0.3388 0.067 Uiso 1 1 calc GR
H31C H 0.0314 0.9322 0.4132 0.067 Uiso 1 1 calc GR
C32 C -0.1066(4) 0.6800(4) 0.4745(2) 0.0431(9) Uani 1 1 d .
H32A H -0.1809 0.7313 0.4511 0.065 Uiso 1 1 calc GR
H32B H -0.1501 0.6785 0.5207 0.065 Uiso 1 1 calc GR
H32C H -0.0664 0.5977 0.4557 0.065 Uiso 1 1 calc GR
Cl3 Cl 1.0898(2) -0.2633(2) 0.07344(10) 0.1022(6) Uani 1 1 d .
Cl4 Cl 1.3462(4) -0.2075(3) -0.00188(10) 0.1463(12) Uani 1 1 d .
C34 C 1.1729(10) -0.2183(7) -0.0058(3) 0.099(2) Uani 1 1 d .
H34A H 1.1876 -0.2785 -0.0400 0.118 Uiso 1 1 calc R
H34B H 1.1067 -0.1392 -0.0177 0.118 Uiso 1 1 calc R
Cl1 Cl 0.33932(14) 0.82797(11) 0.80024(7) 0.0645(4) Uani 1 1 d .
Cl2 Cl 0.0295(2) 0.9741(2) 0.82269(19) 0.1455(12) Uani 1 1 d .
C33 C 0.1636(6) 0.8327(5) 0.7941(3) 0.0590(12) Uani 1 1 d .
H33A H 0.1622 0.8191 0.7479 0.071 Uiso 1 1 calc R
H33B H 0.1418 0.7674 0.8201 0.071 Uiso 1 1 calc R

loop_
_atom_site_aniso_label
_atom_site_aniso_U_11
_atom_site_aniso_U_22
_atom_site_aniso_U_33
_atom_site_aniso_U_23
_atom_site_aniso_U_13
_atom_site_aniso_U_12
O1 0.0281(11) 0.0360(12) 0.0275(11) 0.0015(9) -0.0030(9) -0.0114(9)
O2 0.0359(13) 0.0406(14) 0.0419(14) -0.0140(11) 0.0019(11) -0.0109(11)
N00K 0.0383(16) 0.0369(15) 0.0266(14) 0.0033(11) -0.0054(12) -0.0106(12)
N1 0.0264(13) 0.0310(13) 0.0309(14) 0.0009(11) -0.0045(11) -0.0118(11)
N2 0.0280(13) 0.0318(14) 0.0265(13) -0.0036(10) -0.0022(10) -0.0112(11)
N3 0.0281(13) 0.0296(13) 0.0299(14) -0.0013(10) -0.0026(11) -0.0115(11)
N4 0.0300(14) 0.0397(15) 0.0328(15) -0.0058(12) -0.0007(11) -0.0186(12)
N5 0.0301(14) 0.0331(14) 0.0348(15) -0.0038(11) 0.0034(11) -0.0130(12)
N6 0.0242(12) 0.0256(12) 0.0332(14) -0.0007(10) -0.0059(10) -0.0108(10)
N7 0.0328(14) 0.0288(13) 0.0289(14) -0.0025(11) -0.0020(11) -0.0079(11)
N8 0.0268(13) 0.0366(15) 0.0311(14) -0.0085(11) -0.0038(11) -0.0101(11)
N9 0.0271(13) 0.0311(14) 0.0319(14) -0.0039(11) -0.0047(11) -0.0072(11)
N10 0.0364(15) 0.0313(14) 0.0331(14) -0.0051(11) -0.0036(12) -0.0137(12)
N11 0.0294(14) 0.0303(13) 0.0303(14) -0.0042(11) -0.0059(11) -0.0089(11)
N12 0.0299(15) 0.0474(18) 0.0389(16) -0.0100(13) -0.0064(12) -0.0141(13)
N13 0.0281(14) 0.0414(16) 0.0337(15) -0.0001(12) -0.0026(11) -0.0114(12)
N14 0.0261(13) 0.0329(14) 0.0296(13) 0.0021(11) -0.0088(11) -0.0110(11)
N15 0.0345(15) 0.0454(16) 0.0269(14) 0.0005(12) -0.0068(11) -0.0201(13)
C1 0.066(3) 0.076(4) 0.054(3) -0.017(3) 0.006(2) -0.019(3)
C2 0.039(2) 0.051(2) 0.062(3) 0.002(2) -0.0041(19) 0.0051(18)
C3 0.0300(18) 0.069(3) 0.038(2) 0.0039(18) -0.0028(15) -0.0145(18)
C4 0.0357(18) 0.0402(18) 0.0346(17) 0.0059(14) -0.0025(14) -0.0176(15)
C5 0.0216(13) 0.0237(14) 0.0305(15) -0.0022(11) -0.0014(11) -0.0045(11)
C6 0.0244(14) 0.0239(14) 0.0310(15) -0.0038(11) -0.0020(12) -0.0069(11)
C7 0.0265(15) 0.0260(14) 0.0306(15) -0.0017(12) -0.0062(12) -0.0075(12)
C8 0.0381(19) 0.047(2) 0.043(2) -0.0042(16) -0.0090(15) -0.0228(16)
C9 0.0356(18) 0.0288(17) 0.050(2) -0.0005(15) 0.0062(16) -0.0073(14)
C10 0.0230(14) 0.0301(15) 0.0323(16) -0.0021(12) -0.0065(12) -0.0118(12)
C11 0.0240(14) 0.0268(14) 0.0285(15) -0.0010(11) -0.0089(11) -0.0098(11)
C12 0.0308(16) 0.0238(14) 0.0367(17) -0.0032(12) -0.0073(13) -0.0080(12)
C13 0.0281(15) 0.0275(15) 0.0438(19) 0.0036(13) -0.0114(14) -0.0098(12)
C14 0.0291(15) 0.0354(17) 0.0335(17) 0.0039(13) -0.0053(13) -0.0147(13)
C15 0.045(2) 0.0348(18) 0.0362(18) 0.0018(14) 0.0001(15) -0.0095(15)
C16 0.0304(17) 0.048(2) 0.044(2) -0.0063(16) -0.0076(15) -0.0175(15)
C17 0.0299(15) 0.0282(15) 0.0260(15) 0.0005(12) -0.0043(12) -0.0098(12)
C18 0.0315(16) 0.0280(15) 0.0304(16) -0.0022(12) -0.0014(13) -0.0076(13)
C19 0.0280(15) 0.0349(16) 0.0299(16) -0.0012(13) -0.0042(12) -0.0119(13)
C20 0.0335(19) 0.046(2) 0.049(2) -0.0123(17) 0.0011(16) -0.0074(16)
C21 0.048(2) 0.049(2) 0.045(2) -0.0034(18) 0.0049(18) -0.0088(18)
C22 0.063(3) 0.049(2) 0.048(2) 0.0014(19) 0.001(2) -0.004(2)
C23 0.105(5) 0.054(3) 0.062(3) -0.019(2) 0.028(3) -0.006(3)
C24 0.044(2) 0.060(3) 0.050(2) -0.0118(19) -0.0121(18) -0.0261(19)
C25 0.0389(19) 0.046(2) 0.0353(18) 0.0069(15) -0.0043(15) -0.0133(16)
C26 0.0273(15) 0.0343(16) 0.0345(17) -0.0013(13) -0.0098(13) -0.0137(13)
C27 0.0394(19) 0.0309(17) 0.044(2) -0.0040(14) -0.0064(15) -0.0082(14)
C28 0.052(2) 0.0269(16) 0.047(2) 0.0063(15) -0.0188(18) -0.0102(15)
C29 0.047(2) 0.0326(17) 0.0325(17) 0.0050(13) -0.0115(15) -0.0165(15)
C30 0.0289(15) 0.0324(16) 0.0299(15) -0.0003(12) -0.0106(12) -0.0139(13)
C31 0.047(2) 0.0371(19) 0.0380(19) 0.0056(15) -0.0060(16) -0.0030(16)
C32 0.041(2) 0.053(2) 0.046(2) -0.0010(17) -0.0141(17) -0.0267(18)
Cl3 0.1040(14) 0.1189(15) 0.0868(12) -0.0143(11) -0.0248(10) -0.0387(12)
Cl4 0.252(3) 0.199(3) 0.0711(11) 0.0103(14) -0.0366(15) -0.177(3)
C34 0.153(7) 0.079(4) 0.075(4) -0.004(3) -0.055(5) -0.038(5)
Cl1 0.0541(7) 0.0513(6) 0.0814(9) 0.0003(6) -0.0205(6) -0.0076(5)
Cl2 0.0516(9) 0.0792(12) 0.289(4) -0.0111(17) -0.0191(14) -0.0099(8)
C33 0.065(3) 0.059(3) 0.064(3) 0.007(2) -0.020(2) -0.032(2)

loop_
_atom_type_symbol
_atom_type_description
_atom_type_scat_dispersion_real
_atom_type_scat_dispersion_imag
_atom_type_scat_source
C C 0.0033 0.0016 'International Tables Vol C Tables 4.2.6.8 and 6.1.1.4'
H H 0.0000 0.0000 'International Tables Vol C Tables 4.2.6.8 and 6.1.1.4'
Cl Cl 0.1484 0.1585 'International Tables Vol C Tables 4.2.6.8 and 6.1.1.4'
N N 0.0061 0.0033 'International Tables Vol C Tables 4.2.6.8 and 6.1.1.4'
O O 0.0106 0.0060 'International Tables Vol C Tables 4.2.6.8 and 6.1.1.4'

loop_
_geom_angle_atom_site_label_1
_geom_angle_atom_site_label_2
_geom_angle_atom_site_label_3
_geom_angle
C5 O1 C4 118.0(3)
C18 O2 C20 117.6(3)
N15 N00K C31 117.0(3)
C30 N00K N15 117.7(3)
C30 N00K C31 124.1(3)
C5 N1 C7 113.1(3)
C5 N2 C6 112.3(3)
C7 N3 C6 113.2(3)
N5 N4 C8 115.7(3)
C6 N4 N5 120.1(3)
C6 N4 C8 123.9(3)
N4 N5 C9 115.8(3)
N4 N5 C10 117.8(3)
C10 N5 C9 122.6(3)
C10 N6 C11 118.2(3)
N8 N7 C11 118.6(3)
N8 N7 C15 116.4(3)
C11 N7 C15 124.3(3)
N7 N8 C16 115.4(3)
C17 N8 N7 119.7(3)
C17 N8 C16 124.5(3)
C18 N9 C17 112.5(3)
C18 N10 C19 112.4(3)
C17 N11 C19 113.2(3)
N13 N12 C24 116.4(3)
C19 N12 N13 120.5(3)
C19 N12 C24 123.1(3)
N12 N13 C25 117.7(3)
N12 N13 C26 117.2(3)
C26 N13 C25 122.0(3)
C26 N14 C30 118.6(3)
N00K N15 C32 115.9(3)
C7 N15 N00K 119.7(3)
C7 N15 C32 124.4(3)
H1A C1 H1B 109.5
H1A C1 H1C 109.5
H1B C1 H1C 109.5
C2 C1 H1A 109.5
C2 C1 H1B 109.5
C2 C1 H1C 109.5
C1 C2 H2A 108.7
C1 C2 H2B 108.7
C1 C2 C3 114.0(4)
H2A C2 H2B 107.6
C3 C2 H2A 108.7
C3 C2 H2B 108.7
C2 C3 H3A 108.7
C2 C3 H3B 108.7
H3A C3 H3B 107.6
C4 C3 C2 114.4(4)
C4 C3 H3A 108.7
C4 C3 H3B 108.7
O1 C4 C3 111.9(3)
O1 C4 H4A 109.2
O1 C4 H4B 109.2
C3 C4 H4A 109.2
C3 C4 H4B 109.2
H4A C4 H4B 107.9
N1 C5 O1 119.2(3)
N1 C5 N2 128.0(3)
N2 C5 O1 112.8(3)
N2 C6 N4 116.8(3)
N3 C6 N2 126.7(3)
N3 C6 N4 116.5(3)
N1 C7 N15 116.4(3)
N3 C7 N1 126.6(3)
N3 C7 N15 117.0(3)
N4 C8 H8A 109.5
N4 C8 H8B 109.5
N4 C8 H8C 109.5
H8A C8 H8B 109.5
H8A C8 H8C 109.5
H8B C8 H8C 109.5
N5 C9 H9A 109.5
N5 C9 H9B 109.5
N5 C9 H9C 109.5
H9A C9 H9B 109.5
H9A C9 H9C 109.5
H9B C9 H9C 109.5
N5 C10 C14 121.8(3)
N6 C10 N5 115.0(3)
N6 C10 C14 123.2(3)
N6 C11 N7 114.8(3)
N6 C11 C12 123.5(3)
N7 C11 C12 121.7(3)
C11 C12 H12 121.5
C13 C12 C11 116.9(3)
C13 C12 H12 121.5
C12 C13 H13 119.5
C12 C13 C14 121.0(3)
C14 C13 H13 119.5
C10 C14 C13 117.2(3)
C10 C14 H14 121.4
C13 C14 H14 121.4
N7 C15 H15A 109.5
N7 C15 H15B 109.5
N7 C15 H15C 109.5
H15A C15 H15B 109.5
H15A C15 H15C 109.5
H15B C15 H15C 109.5
N8 C16 H16A 109.5
N8 C16 H16B 109.5
N8 C16 H16C 109.5
H16A C16 H16B 109.5
H16A C16 H16C 109.5
H16B C16 H16C 109.5
N9 C17 N8 116.2(3)
N11 C17 N8 117.0(3)
N11 C17 N9 126.8(3)
N9 C18 O2 118.9(3)
N9 C18 N10 128.2(3)
N10 C18 O2 112.9(3)
N10 C19 N12 116.9(3)
N11 C19 N10 126.7(3)
N11 C19 N12 116.4(3)
O2 C20 H20A 110.2
O2 C20 H20B 110.2
O2 C20 C21 107.6(3)
H20A C20 H20B 108.5
C21 C20 H20A 110.2
C21 C20 H20B 110.2
C20 C21 H21A 108.7
C20 C21 H21B 108.7
C20 C21 C22 114.4(4)
H21A C21 H21B 107.6
C22 C21 H21A 108.7
C22 C21 H21B 108.7
C21 C22 H22A 109.5
C21 C22 H22B 109.5
C21 C22 C23 110.8(4)
H22A C22 H22B 108.1
C23 C22 H22A 109.5
C23 C22 H22B 109.5
C22 C23 H23A 109.5
C22 C23 H23B 109.5
C22 C23 H23C 109.5
H23A C23 H23B 109.5
H23A C23 H23C 109.5
H23B C23 H23C 109.5
N12 C24 H24A 109.5
N12 C24 H24B 109.5
N12 C24 H24C 109.5
H24A C24 H24B 109.5
H24A C24 H24C 109.5
H24B C24 H24C 109.5
N13 C25 H25A 109.5
N13 C25 H25B 109.5
N13 C25 H25C 109.5
H25A C25 H25B 109.5
H25A C25 H25C 109.5
H25B C25 H25C 109.5
N13 C26 C27 122.3(3)
N14 C26 N13 114.5(3)
N14 C26 C27 123.1(3)
C26 C27 H27 121.7
C28 C27 C26 116.7(3)
C28 C27 H27 121.7
C27 C28 H28 119.3
C27 C28 C29 121.5(3)
C29 C28 H28 119.3
C28 C29 H29 121.5
C28 C29 C30 117.1(3)
C30 C29 H29 121.5
N00K C30 C29 122.3(3)
N14 C30 N00K 114.6(3)
N14 C30 C29 123.0(3)
N00K C31 H31A 109.5
N00K C31 H31B 109.5
N00K C31 H31C 109.5
H31A C31 H31B 109.5
H31A C31 H31C 109.5
H31B C31 H31C 109.5
N15 C32 H32A 109.5
N15 C32 H32B 109.5
N15 C32 H32C 109.5
H32A C32 H32B 109.5
H32A C32 H32C 109.5
H32B C32 H32C 109.5
Cl3 C34 H34A 109.4
Cl3 C34 H34B 109.4
Cl4 C34 Cl3 111.0(4)
Cl4 C34 H34A 109.4
Cl4 C34 H34B 109.4
H34A C34 H34B 108.0
Cl1 C33 H33A 109.5
Cl1 C33 H33B 109.5
Cl2 C33 Cl1 110.7(3)
Cl2 C33 H33A 109.5
Cl2 C33 H33B 109.5
H33A C33 H33B 108.1

loop_
_geom_bond_atom_site_label_1
_geom_bond_atom_site_label_2
_geom_bond_distance
O1 C4 1.456(4)
O1 C5 1.338(4)
O2 C18 1.341(4)
O2 C20 1.453(5)
N00K N15 1.392(4)
N00K C30 1.385(4)
N00K C31 1.449(5)
N1 C5 1.321(4)
N1 C7 1.345(4)
N2 C5 1.338(4)
N2 C6 1.349(4)
N3 C6 1.342(4)
N3 C7 1.336(4)
N4 N5 1.387(4)
N4 C6 1.359(4)
N4 C8 1.448(5)
N5 C9 1.463(5)
N5 C10 1.394(4)
N6 C10 1.337(4)
N6 C11 1.337(4)
N7 N8 1.385(4)
N7 C11 1.387(4)
N7 C15 1.441(5)
N8 C16 1.459(4)
N8 C17 1.366(4)
N9 C17 1.351(4)
N9 C18 1.320(4)
N10 C18 1.330(5)
N10 C19 1.344(4)
N11 C17 1.326(4)
N11 C19 1.339(4)
N12 N13 1.386(4)
N12 C19 1.361(4)
N12 C24 1.461(5)
N13 C25 1.449(5)
N13 C26 1.389(4)
N14 C26 1.331(4)
N14 C30 1.336(4)
N15 C7 1.358(4)
N15 C32 1.460(4)
C1 H1A 0.9600
C1 H1B 0.9600
C1 H1C 0.9600
C1 C2 1.504(7)
C2 H2A 0.9700
C2 H2B 0.9700
C2 C3 1.517(7)
C3 H3A 0.9700
C3 H3B 0.9700
C3 C4 1.508(6)
C4 H4A 0.9700
C4 H4B 0.9700
C8 H8A 0.9600
C8 H8B 0.9600
C8 H8C 0.9600
C9 H9A 0.9600
C9 H9B 0.9600
C9 H9C 0.9600
C10 C14 1.395(5)
C11 C12 1.404(4)
C12 H12 0.9300
C12 C13 1.377(5)
C13 H13 0.9300
C13 C14 1.397(5)
C14 H14 0.9300
C15 H15A 0.9600
C15 H15B 0.9600
C15 H15C 0.9600
C16 H16A 0.9600
C16 H16B 0.9600
C16 H16C 0.9600
C20 H20A 0.9700
C20 H20B 0.9700
C20 C21 1.511(5)
C21 H21A 0.9700
C21 H21B 0.9700
C21 C22 1.515(7)
C22 H22A 0.9700
C22 H22B 0.9700
C22 C23 1.531(7)
C23 H23A 0.9600
C23 H23B 0.9600
C23 H23C 0.9600
C24 H24A 0.9600
C24 H24B 0.9600
C24 H24C 0.9600
C25 H25A 0.9600
C25 H25B 0.9600
C25 H25C 0.9600
C26 C27 1.405(5)
C27 H27 0.9300
C27 C28 1.379(6)
C28 H28 0.9300
C28 C29 1.383(5)
C29 H29 0.9300
C29 C30 1.394(5)
C31 H31A 0.9600
C31 H31B 0.9600
C31 H31C 0.9600
C32 H32A 0.9600
C32 H32B 0.9600
C32 H32C 0.9600
Cl3 C34 1.808(8)
Cl4 C34 1.782(9)
C34 H34A 0.9700
C34 H34B 0.9700
Cl1 C33 1.750(5)
Cl2 C33 1.734(6)
C33 H33A 0.9700
C33 H33B 0.9700

loop_
_geom_torsion_atom_site_label_1
_geom_torsion_atom_site_label_2
_geom_torsion_atom_site_label_3
_geom_torsion_atom_site_label_4
_geom_torsion
O2 C20 C21 C22 -69.5(5)
N00K N15 C7 N1 -179.2(3)
N00K N15 C7 N3 0.8(5)
N4 N5 C10 N6 -176.8(3)
N4 N5 C10 C14 -0.5(5)
N5 N4 C6 N2 178.5(3)
N5 N4 C6 N3 0.4(4)
N5 C10 C14 C13 -178.8(3)
N6 C10 C14 C13 -2.7(5)
N6 C11 C12 C13 -1.9(5)
N7 N8 C17 N9 174.3(3)
N7 N8 C17 N11 -5.8(5)
N7 C11 C12 C13 175.7(3)
N8 N7 C11 N6 176.8(3)
N8 N7 C11 C12 -1.0(4)
N12 N13 C26 N14 179.4(3)
N12 N13 C26 C27 -3.5(5)
N13 N12 C19 N10 -177.8(3)
N13 N12 C19 N11 1.8(5)
N13 C26 C27 C28 -176.6(3)
N14 C26 C27 C28 0.2(5)
N15 N00K C30 N14 179.6(3)
N15 N00K C30 C29 2.8(5)
C1 C2 C3 C4 -63.6(5)
C2 C3 C4 O1 -49.1(5)
C4 O1 C5 N1 -5.8(4)
C4 O1 C5 N2 175.1(3)
C5 O1 C4 C3 -74.5(4)
C5 N1 C7 N3 0.8(5)
C5 N1 C7 N15 -179.1(3)
C5 N2 C6 N3 -0.1(5)
C5 N2 C6 N4 -178.1(3)
C6 N2 C5 O1 178.9(3)
C6 N2 C5 N1 -0.1(5)
C6 N3 C7 N1 -1.0(5)
C6 N3 C7 N15 178.9(3)
C6 N4 N5 C9 77.3(4)
C6 N4 N5 C10 -81.3(4)
C7 N1 C5 O1 -179.2(3)
C7 N1 C5 N2 -0.2(5)
C7 N3 C6 N2 0.6(5)
C7 N3 C6 N4 178.6(3)
C8 N4 N5 C9 -96.9(4)
C8 N4 N5 C10 104.4(4)
C8 N4 C6 N2 -7.7(5)
C8 N4 C6 N3 174.1(3)
C9 N5 C10 N6 26.1(4)
C9 N5 C10 C14 -157.6(3)
C10 N6 C11 N7 -176.4(3)
C10 N6 C11 C12 1.3(4)
C11 N6 C10 N5 177.4(3)
C11 N6 C10 C14 1.1(5)
C11 N7 N8 C16 -100.0(4)
C11 N7 N8 C17 87.0(4)
C11 C12 C13 C14 0.0(5)
C12 C13 C14 C10 2.1(5)
C15 N7 N8 C16 89.7(4)
C15 N7 N8 C17 -83.3(4)
C15 N7 C11 N6 -13.7(5)
C15 N7 C11 C12 168.5(3)
C16 N8 C17 N9 2.0(5)
C16 N8 C17 N11 -178.1(3)
C17 N9 C18 O2 177.5(3)
C17 N9 C18 N10 -2.1(5)
C17 N11 C19 N10 -1.2(5)
C17 N11 C19 N12 179.2(3)
C18 O2 C20 C21 -169.5(3)
C18 N9 C17 N8 177.8(3)
C18 N9 C17 N11 -2.1(5)
C18 N10 C19 N11 -2.1(5)
C18 N10 C19 N12 177.5(3)
C19 N10 C18 O2 -175.7(3)
C19 N10 C18 N9 3.9(5)
C19 N11 C17 N8 -176.4(3)
C19 N11 C17 N9 3.5(5)
C19 N12 N13 C25 76.2(4)
C19 N12 N13 C26 -84.4(4)
C20 O2 C18 N9 -11.9(5)
C20 O2 C18 N10 167.7(3)
C20 C21 C22 C23 177.4(5)
C24 N12 N13 C25 -100.2(4)
C24 N12 N13 C26 99.2(4)
C24 N12 C19 N10 -1.6(5)
C24 N12 C19 N11 178.0(4)
C25 N13 C26 N14 19.7(5)
C25 N13 C26 C27 -163.2(3)
C26 N14 C30 N00K -173.6(3)
C26 N14 C30 C29 3.2(5)
C26 C27 C28 C29 1.5(6)
C27 C28 C29 C30 -1.0(6)
C28 C29 C30 N00K 175.1(3)
C28 C29 C30 N14 -1.4(5)
C30 N00K N15 C7 84.4(4)
C30 N00K N15 C32 -93.3(4)
C30 N14 C26 N13 174.5(3)
C30 N14 C26 C27 -2.5(5)
C31 N00K N15 C7 -83.4(4)
C31 N00K N15 C32 98.9(4)
C31 N00K C30 N14 -13.6(5)
C31 N00K C30 C29 169.7(4)
C32 N15 C7 N1 -1.7(5)
C32 N15 C7 N3 178.4(3)
